data_1508069
loop_
_publ_author_name
'Zhu, Zhixue'
'Cardin, Christine J.'
'Gan, Yu'
'Colquhoun, Howard M.'

_publ_section_title
;
 Sequence-selective assembly of tweezer molecules on linear templates
 enables frameshift-reading of sequence information.
;
_journal_issue 8
_journal_name_full 'Nature chemistry'
_journal_page_first 653
_journal_page_last 660
_journal_paper_doi 10.1038/nchem.699
_journal_volume 2
_journal_year 2010
_chemical_formula_sum 'C87 H54 F3 Fe N4 O9 S'
_chemical_formula_weight 1444.31
_chemical_name_systematic
;
 ?
;
_space_group_IT_number 15
_symmetry_cell_setting monoclinic
_symmetry_space_group_name_Hall '-C 2yc'
_symmetry_space_group_name_H-M 'C 1 2/c 1'
_atom_sites_solution_hydrogens geom
_atom_sites_solution_primary direct
_atom_sites_solution_secondary difmap
_audit_creation_method SHELXL-97
_audit_update_record
;
2009-08-10 # Formatted by publCIF
;
_cell_angle_alpha 90.00
_cell_angle_beta 100.103(6)
_cell_angle_gamma 90.00
_cell_formula_units_Z 8
_cell_length_a 28.9190(19)
_cell_length_b 25.0844(13)
_cell_length_c 26.4151(13)
_cell_measurement_temperature 150(2)
_cell_volume 18864.8(19)
_computing_structure_refinement 'SHELXL-97 (Sheldrick, 2008)'
_diffrn_ambient_temperature 150(2)
_diffrn_measured_fraction_theta_full 0.825
_diffrn_measured_fraction_theta_max 0.825
_diffrn_measurement_device_type 'Oxford Diffraction Gemini S Ultra'
_diffrn_radiation_monochromator graphite
_diffrn_radiation_source 'fine-focus sealed tube'
_diffrn_radiation_type CuK\a
_diffrn_radiation_wavelength 1.54184
_diffrn_reflns_av_R_equivalents 0.0431
_diffrn_reflns_av_sigmaI/netI 0.0570
_diffrn_reflns_limit_h_max 22
_diffrn_reflns_limit_h_min -32
_diffrn_reflns_limit_k_max 24
_diffrn_reflns_limit_k_min -28
_diffrn_reflns_limit_l_max 29
_diffrn_reflns_limit_l_min -30
_diffrn_reflns_number 21180
_diffrn_reflns_theta_full 61.64
_diffrn_reflns_theta_max 61.64
_diffrn_reflns_theta_min 3.05
_exptl_absorpt_coefficient_mu 1.940
_exptl_absorpt_correction_T_max .824
_exptl_absorpt_correction_T_min .605
_exptl_absorpt_correction_type multi-scan
_exptl_crystal_colour red
_exptl_crystal_density_diffrn 1.017
_exptl_crystal_density_method 'not measured'
_exptl_crystal_description rhomb
_exptl_crystal_F_000 5960
_exptl_crystal_size_max 0.3
_exptl_crystal_size_mid 0.3
_exptl_crystal_size_min 0.1
_platon_squeeze_details
;
;
_refine_diff_density_max 0.671
_refine_diff_density_min -0.323
_refine_diff_density_rms 0.093
_refine_ls_extinction_method none
_refine_ls_goodness_of_fit_ref 1.340
_refine_ls_hydrogen_treatment constr
_refine_ls_matrix_type full
_refine_ls_number_parameters 769
_refine_ls_number_reflns 12132
_refine_ls_number_restraints 1055
_refine_ls_restrained_S_all 1.332
_refine_ls_R_factor_all 0.2073
_refine_ls_R_factor_gt 0.1539
_refine_ls_shift/su_max 0.029
_refine_ls_shift/su_mean 0.002
_refine_ls_structure_factor_coef Fsqd
_refine_ls_weighting_details 'calc w=1/[\s^2^(Fo^2^)+(0.2000P)^2^+0.0000P] where P=(Fo^2^+2Fc^2^)/3'
_refine_ls_weighting_scheme calc
_refine_ls_wR_factor_gt 0.4028
_refine_ls_wR_factor_ref 0.4331
_reflns_number_gt 5996
_reflns_number_total 12832
_reflns_threshold_expression >2\s(I)
_cod_data_source_file nchem.699-s2.cif
_cod_data_source_block '[8(2)+1]'
_cod_original_cell_volume 18864.8(18)
_cod_original_sg_symbol_Hall 'C -2yc'
_cod_database_code 1508069

loop_
_symmetry_equiv_pos_as_xyz
'x, y, z'
'-x, y, -z+1/2'
'x+1/2, y+1/2, z'
'-x+1/2, y+1/2, -z+1/2'
'-x, -y, -z'
'x, -y, z-1/2'
'-x+1/2, -y+1/2, -z'
'x+1/2, -y+1/2, z-1/2'

loop_
_atom_site_label
_atom_site_type_symbol
_atom_site_fract_x
_atom_site_fract_y
_atom_site_fract_z
_atom_site_U_iso_or_equiv
_atom_site_adp_type
_atom_site_occupancy
_atom_site_symmetry_multiplicity
_atom_site_calc_flag
_atom_site_refinement_flags
C006 C 0.3169(3) 0.0575(3) 0.5928(3) 0.0547(18) Uiso 1 1 d U
C012 C 0.3698(4) 0.0506(3) 0.4145(3) 0.078(2) Uani 1 1 d U
C020 C 0.2925(4) 0.0306(3) 0.3715(3) 0.067(2) Uani 1 1 d U
C022 C 0.2208(5) 0.3022(4) 0.4091(5) 0.133(3) Uani 1 1 d U
H022 H 0.1984 0.2929 0.3807 0.159 Uiso 1 1 calc R
C024 C 0.2362(3) 0.0440(3) 0.5518(3) 0.063(2) Uani 1 1 d U
C031 C 0.4156(4) 0.3785(3) 0.4332(5) 0.135(4) Uani 1 1 d U
C040 C 0.2472(4) 0.3336(4) 0.6386(4) 0.115(3) Uani 1 1 d U
H040 H 0.2686 0.3399 0.6687 0.138 Uiso 1 1 calc R
C042 C 0.3018(5) 0.3155(4) 0.4445(5) 0.120(3) Uani 1 1 d U
C045 C 0.4351(4) 0.4345(3) 0.4308(4) 0.107(3) Uani 1 1 d U
C049 C 0.1663(4) 0.3202(4) 0.5953(5) 0.122(3) Uani 1 1 d U
H049 H 0.1346 0.3170 0.5970 0.146 Uiso 1 1 calc R
C052 C 0.4813(4) 0.4397(3) 0.4284(4) 0.108(3) Uani 1 1 d U
H052 H 0.4998 0.4097 0.4268 0.130 Uiso 1 1 calc R
C054 C 0.4070(4) 0.4776(4) 0.4341(5) 0.140(4) Uani 1 1 d U
H054 H 0.3764 0.4728 0.4396 0.167 Uiso 1 1 calc R
C055 C 0.1999(5) 0.3278(4) 0.6396(5) 0.117(3) Uani 1 1 d U
H055 H 0.1900 0.3290 0.6712 0.140 Uiso 1 1 calc R
C056 C 0.4249(5) 0.5298(4) 0.4292(5) 0.146(4) Uani 1 1 d U
C062 C 0.2690(5) 0.3061(4) 0.4044(5) 0.124(3) Uani 1 1 d U
H062 H 0.2774 0.3019 0.3723 0.149 Uiso 1 1 calc R
C069 C 0.3542(4) 0.3180(3) 0.4402(5) 0.126(3) Uani 1 1 d U
H06A H 0.3722 0.2985 0.4688 0.152 Uiso 1 1 calc R
H06B H 0.3586 0.3003 0.4088 0.152 Uiso 1 1 calc R
C075 C 0.5016(4) 0.4920(3) 0.4282(4) 0.103(3) Uani 1 1 d U
C080 C 0.4727(4) 0.5359(4) 0.4277(4) 0.116(3) Uani 1 1 d U
H080 H 0.4852 0.5700 0.4263 0.140 Uiso 1 1 calc R
C083 C 0.4006(5) 0.5792(4) 0.4382(7) 0.189(6) Uani 1 1 d U
C093 C 0.2865(8) 0.6130(5) 0.4701(7) 0.199(5) Uani 1 1 d U
C202 C 0.2157(7) 0.5960(10) 0.4097(9) 0.227(9) Uiso 1 1 d U
H202 H 0.1995 0.5924 0.3762 0.273 Uiso 1 1 calc R
C222 C 0.3352(8) 0.6250(7) 0.4700(9) 0.273(7) Uani 1 1 d U
H22A H 0.3488 0.6411 0.5026 0.328 Uiso 1 1 calc R
H22B H 0.3375 0.6504 0.4429 0.328 Uiso 1 1 calc R
C241 C 0.2561(9) 0.6012(5) 0.4162(7) 0.218(5) Uani 1 1 d U
H241 H 0.2712 0.5982 0.3880 0.261 Uiso 1 1 calc R
C599 C 0.4139(6) 0.1290(6) 0.2376(5) 0.136(4) Uani 1 1 d U
C601 C 0.35246(9) 0.04063(8) 0.31706(7) 0.074(2) Uani 1 1 d GU
C602 C 0.34423(10) -0.00405(8) 0.28564(7) 0.092(3) Uani 1 1 d GU
H602 H 0.3285 -0.0333 0.2961 0.110 Uiso 1 1 calc R
C603 C 0.35953(12) -0.00504(9) 0.23862(7) 0.101(3) Uani 1 1 d GU
H603 H 0.3540 -0.0349 0.2176 0.122 Uiso 1 1 calc R
C604 C 0.38306(12) 0.03864(10) 0.22301(8) 0.113(3) Uani 1 1 d GU
H604 H 0.3933 0.0380 0.1916 0.135 Uiso 1 1 calc R
C605 C 0.39129(11) 0.08332(9) 0.25443(8) 0.091(2) Uani 1 1 d GU
C606 C 0.37599(10) 0.08431(8) 0.30145(8) 0.086(2) Uani 1 1 d GU
H606 H 0.3815 0.1142 0.3225 0.104 Uiso 1 1 calc R
C611 C 0.29365(7) 0.03831(6) 0.42769(5) 0.0600(18) Uani 1 1 d RU
C612 C 0.33939(7) 0.04934(6) 0.45159(6) 0.0695(19) Uani 1 1 d RU
C613 C 0.34964(6) 0.05622(6) 0.50459(6) 0.078(2) Uani 1 1 d RU
H613 H 0.3802 0.0636 0.5206 0.094 Uiso 1 1 d R
C614 C 0.31414(6) 0.05208(5) 0.53369(5) 0.0656(19) Uani 1 1 d RU
C615 C 0.26840(6) 0.04106(5) 0.50979(5) 0.0601(18) Uani 1 1 d RU
C616 C 0.25815(6) 0.03417(5) 0.45679(5) 0.0651(19) Uani 1 1 d RU
H616 H 0.2275 0.0268 0.4408 0.078 Uiso 1 1 d R
C621 C 0.25350(7) 0.05595(5) 0.64450(5) 0.069(2) Uani 1 1 d RU
C622 C 0.26858(8) 0.09661(6) 0.67925(5) 0.088(3) Uani 1 1 d RU
H622 H 0.2880 0.1234 0.6706 0.105 Uiso 1 1 d R
C623 C 0.25455(9) 0.09728(6) 0.72696(6) 0.089(3) Uani 1 1 d RU
H623 H 0.2646 0.1245 0.7502 0.107 Uiso 1 1 d R
C624 C 0.22545(10) 0.05730(7) 0.73991(6) 0.105(3) Uani 1 1 d RU
H624 H 0.2161 0.0578 0.7718 0.126 Uiso 1 1 d R
C625 C 0.21038(9) 0.01665(6) 0.70516(6) 0.093(3) Uani 1 1 d RU
C626 C 0.22440(8) 0.01597(5) 0.65746(6) 0.086(3) Uani 1 1 d RU
H626 H 0.2143 -0.0112 0.6342 0.103 Uiso 1 1 d R
C631 C 0.19695(9) -0.07245(6) 0.71601(7) 0.091(3) Uani 1 1 d RU
C632 C 0.16235(10) -0.11080(7) 0.70217(8) 0.099(3) Uani 1 1 d RU
H632 H 0.1309 -0.1009 0.6954 0.119 Uiso 1 1 d R
C633 C 0.17477(10) -0.16399(7) 0.69838(8) 0.107(3) Uani 1 1 d RU
H633 H 0.1516 -0.1896 0.6891 0.128 Uiso 1 1 d R
C634 C 0.22180(11) -0.17884(6) 0.70843(8) 0.103(3) Uani 1 1 d RU
C635 C 0.25640(10) -0.14049(6) 0.72226(7) 0.087(2) Uani 1 1 d RU
H635 H 0.2879 -0.1504 0.7290 0.105 Uiso 1 1 d R
C636 C 0.24398(10) -0.08730(6) 0.72605(6) 0.096(3) Uani 1 1 d RU
H636 H 0.2671 -0.0616 0.7353 0.115 Uiso 1 1 d R
C641 C 0.24438(11) -0.24795(5) 0.63268(8) 0.091(2) Uani 1 1 d RU
C642 C 0.20429(11) -0.26059(5) 0.59745(9) 0.093(2) Uani 1 1 d RU
H642 H 0.1764 -0.2685 0.6089 0.112 Uiso 1 1 d R
C643 C 0.20646(11) -0.26148(5) 0.54524(9) 0.077(2) Uani 1 1 d RU
H643 H 0.1798 -0.2702 0.5215 0.093 Uiso 1 1 d R
C644 C 0.24805(10) -0.24941(5) 0.52815(8) 0.071(2) Uani 1 1 d RU
C645 C 0.28814(10) -0.23679(5) 0.56338(8) 0.093(3) Uani 1 1 d RU
H645 H 0.3160 -0.2287 0.5519 0.112 Uiso 1 1 d R
C646 C 0.28665(10) -0.23622(5) 0.61569(8) 0.105(3) Uani 1 1 d RU
H646 H 0.3135 -0.2279 0.6393 0.126 Uiso 1 1 d R
C701 C 0.26075(17) 0.61033(5) 0.51101(14) 0.193(4) Uani 1 1 d RU
C702 C 0.27930(17) 0.61667(5) 0.56288(14) 0.183(4) Uani 1 1 d RU
H702 H 0.3113 0.6228 0.5732 0.220 Uiso 1 1 d R
C703 C 0.25003(17) 0.61392(5) 0.59930(14) 0.181(5) Uani 1 1 d RU
H703 H 0.2624 0.6182 0.6340 0.218 Uiso 1 1 d R
C704 C 0.20222(17) 0.60484(5) 0.58385(14) 0.177(4) Uani 1 1 d RU
C705 C 0.18368(17) 0.59850(5) 0.53199(14) 0.186(4) Uani 1 1 d RU
C706 C 0.21294(17) 0.60124(5) 0.49557(14) 0.183(4) Uani 1 1 d RU
C707 C 0.19440(16) 0.59491(6) 0.44370(14) 0.206(5) Uani 1 1 d RU
C708 C 0.14659(16) 0.58582(7) 0.42825(14) 0.229(6) Uani 1 1 d RU
H708 H 0.1342 0.5816 0.3936 0.274 Uiso 1 1 d R
C709 C 0.11733(16) 0.58307(7) 0.46467(14) 0.211(5) Uani 1 1 d RU
H709 H 0.0853 0.5770 0.4543 0.253 Uiso 1 1 d R
C710 C 0.13587(16) 0.58941(7) 0.51654(14) 0.200(5) Uani 1 1 d RU
C711 C 0.26218(10) 0.32961(5) 0.59047(8) 0.108(3) Uani 1 1 d RU
C712 C 0.30922(10) 0.33407(5) 0.58609(8) 0.115(3) Uani 1 1 d RU
H712 H 0.3319 0.3390 0.6153 0.138 Uiso 1 1 d R
C713 C 0.32235(10) 0.33116(5) 0.53800(9) 0.109(3) Uani 1 1 d RU
H713 H 0.3538 0.3341 0.5351 0.131 Uiso 1 1 d R
C714 C 0.28843(10) 0.32379(5) 0.49429(8) 0.095(2) Uani 1 1 d RU
C715 C 0.24138(10) 0.31933(5) 0.49867(8) 0.105(3) Uani 1 1 d RU
C716 C 0.22825(10) 0.32224(5) 0.54676(8) 0.089(2) Uani 1 1 d RU
C717 C 0.18121(10) 0.31779(6) 0.55114(9) 0.097(3) Uani 1 1 d RU
C718 C 0.14729(9) 0.31041(6) 0.50743(9) 0.109(3) Uani 1 1 d RU
H718 H 0.1158 0.3074 0.5104 0.130 Uiso 1 1 d R
C719 C 0.16041(9) 0.30750(6) 0.45934(9) 0.113(3) Uani 1 1 d RU
H719 H 0.1377 0.3026 0.4301 0.135 Uiso 1 1 d R
C720 C 0.20746(9) 0.31196(6) 0.45496(8) 0.100(3) Uani 1 1 d RU
C721 C 0.5515(2) 0.4990(3) 0.4287(4) 0.127(3) Uani 1 1 d GU
C722 C 0.5776(3) 0.5471(2) 0.4375(4) 0.136(3) Uani 1 1 d GU
H722 H 0.5662 0.5797 0.4467 0.164 Uiso 1 1 calc R
C723 C 0.6241(3) 0.5366(3) 0.4297(5) 0.203(4) Uani 1 1 d GU
H723 H 0.6485 0.5612 0.4329 0.244 Uiso 1 1 calc R
C724 C 0.6267(3) 0.4821(4) 0.4161(6) 0.263(5) Uani 1 1 d GU
H724 H 0.6532 0.4647 0.4089 0.315 Uiso 1 1 calc R
C725 C 0.5818(3) 0.4588(3) 0.4155(5) 0.211(4) Uani 1 1 d GU
H725 H 0.5738 0.4235 0.4078 0.254 Uiso 1 1 calc R
C812 C 0.1067(8) 0.5823(7) 0.5541(7) 0.223(6) Uani 1 1 d U
H812 H 0.0750 0.5731 0.5473 0.267 Uiso 1 1 calc R
C821 C 0.5539(7) 0.4918(6) 0.3007(6) 0.322(7) Uani 1 1 d GU
H821 H 0.5454 0.4562 0.2958 0.386 Uiso 1 1 calc R
C822 C 0.5230(5) 0.5349(8) 0.3053(4) 0.274(7) Uani 1 1 d GU
H822 H 0.4907 0.5324 0.3039 0.329 Uiso 1 1 calc R
C823 C 0.5501(8) 0.5824(5) 0.3123(5) 0.305(8) Uani 1 1 d GU
H823 H 0.5386 0.6165 0.3164 0.365 Uiso 1 1 calc R
C824 C 0.5977(7) 0.5687(8) 0.3121(6) 0.342(8) Uani 1 1 d GU
H824 H 0.6229 0.5922 0.3160 0.411 Uiso 1 1 calc R
C825 C 0.6001(6) 0.5127(8) 0.3050(7) 0.367(7) Uani 1 1 d GU
H825 H 0.6271 0.4931 0.3034 0.440 Uiso 1 1 calc R
O1 O 0.2592(2) 0.0237(2) 0.3397(2) 0.0845(17) Uani 1 1 d U
O2 O 0.4100(2) 0.0590(3) 0.41742(19) 0.0921(19) Uani 1 1 d U
O3 O 0.34940(19) 0.0646(2) 0.6235(2) 0.0802(16) Uiso 1 1 d U
O4 O 0.1966(2) 0.0379(2) 0.54198(18) 0.0717(15) Uani 1 1 d U
O5 O 0.1803(2) -0.0217(2) 0.7190(2) 0.106(2) Uani 1 1 d U
O6 O 0.2043(3) -0.2786(3) 0.7062(3) 0.135(2) Uani 1 1 d U
O7 O 0.2870(4) -0.2496(3) 0.7282(3) 0.142(3) Uani 1 1 d U
O11 O 0.4405(3) 0.3403(2) 0.4248(4) 0.188(4) Uani 1 1 d U
N3 N 0.3726(3) 0.3717(2) 0.4402(3) 0.106(3) Uani 1 1 d U
H3 H 0.3553 0.3986 0.4448 0.127 Uiso 1 1 calc R
N4 N 0.3621(6) 0.5759(4) 0.4619(7) 0.260(7) Uani 1 1 d U
H4 H 0.3535 0.5455 0.4720 0.312 Uiso 1 1 calc R
O14 O 0.4101(3) 0.6225(3) 0.4188(4) 0.173(4) Uani 1 1 d U
N1 N 0.2671(2) 0.0523(2) 0.5934(2) 0.0630(15) Uani 1 1 d U
N2 N 0.3382(3) 0.0404(2) 0.3661(2) 0.0769(17) Uani 1 1 d U
S1 S 0.24147(15) -0.24336(10) 0.69784(11) 0.1185(11) Uani 1 1 d U
Fe1 Fe 0.57873(9) 0.51873(9) 0.36528(12) 0.1878(13) Uani 1 1 d U
C899 C 0.1801(8) 0.6029(6) 0.6166(7) 0.197(6) Uani 1 1 d U
H899 H 0.1938 0.6089 0.6506 0.236 Uiso 1 1 calc R
C898 C 0.1333(8) 0.5914(6) 0.6032(8) 0.205(6) Uani 1 1 d U
H898 H 0.1168 0.5894 0.6304 0.246 Uiso 1 1 calc R
F1 F 0.4426(4) 0.1207(4) 0.2072(4) 0.257(5) Uani 1 1 d U
F2 F 0.3851(3) 0.1628(4) 0.2094(5) 0.253(5) Uani 1 1 d U
F3 F 0.4372(4) 0.1570(4) 0.2709(3) 0.237(5) Uani 1 1 d U

loop_
_atom_site_aniso_label
_atom_site_aniso_U_11
_atom_site_aniso_U_22
_atom_site_aniso_U_33
_atom_site_aniso_U_23
_atom_site_aniso_U_13
_atom_site_aniso_U_12
C012 0.106(5) 0.076(5) 0.064(4) 0.018(4) 0.046(4) 0.014(5)
C020 0.117(6) 0.046(4) 0.039(4) 0.001(4) 0.019(4) 0.011(5)
C022 0.188(8) 0.084(7) 0.134(7) 0.027(6) 0.054(7) -0.029(8)
C024 0.079(5) 0.051(4) 0.048(4) -0.011(4) -0.020(4) 0.006(5)
C031 0.142(8) 0.050(4) 0.253(12) 0.010(6) 0.146(9) 0.005(5)
C040 0.154(8) 0.083(6) 0.108(6) -0.012(6) 0.024(6) 0.025(7)
C042 0.165(8) 0.068(6) 0.141(7) -0.007(6) 0.068(6) -0.026(6)
C045 0.148(7) 0.047(4) 0.156(8) -0.002(5) 0.108(7) -0.006(4)
C049 0.152(9) 0.087(7) 0.134(7) -0.022(7) 0.050(6) 0.001(7)
C052 0.148(7) 0.052(4) 0.147(8) 0.002(5) 0.089(7) -0.010(5)
C054 0.154(8) 0.056(4) 0.237(12) 0.004(7) 0.112(9) -0.002(5)
C055 0.158(9) 0.076(6) 0.121(7) 0.014(6) 0.036(7) 0.033(8)
C056 0.177(8) 0.054(4) 0.248(12) 0.013(6) 0.154(9) 0.008(5)
C062 0.189(9) 0.064(6) 0.129(7) 0.008(6) 0.057(7) -0.019(8)
C069 0.168(8) 0.054(5) 0.181(9) -0.013(6) 0.096(7) -0.030(6)
C075 0.132(6) 0.060(5) 0.133(7) 0.012(5) 0.064(6) -0.010(4)
C080 0.164(7) 0.051(4) 0.161(9) 0.007(5) 0.104(8) -0.007(5)
C083 0.208(11) 0.045(5) 0.359(17) 0.006(8) 0.178(11) -0.006(6)
C093 0.334(12) 0.080(8) 0.189(9) 0.007(8) 0.062(10) 0.123(10)
C222 0.343(13) 0.115(11) 0.389(19) -0.045(11) 0.142(13) 0.115(11)
C241 0.438(16) 0.078(8) 0.152(9) -0.011(8) 0.094(12) 0.082(12)
C599 0.180(12) 0.128(9) 0.119(9) 0.026(6) 0.079(7) -0.019(7)
C601 0.107(6) 0.070(5) 0.051(4) 0.008(3) 0.029(4) 0.008(4)
C602 0.145(8) 0.072(5) 0.075(5) 0.005(4) 0.065(5) 0.014(5)
C603 0.109(7) 0.127(7) 0.087(6) -0.033(5) 0.068(5) -0.002(5)
C604 0.134(8) 0.154(8) 0.063(5) -0.012(5) 0.054(5) -0.025(7)
C605 0.092(6) 0.124(6) 0.066(5) 0.010(4) 0.041(5) -0.010(5)
C606 0.113(7) 0.086(5) 0.069(5) 0.005(4) 0.041(5) 0.005(5)
C611 0.092(5) 0.053(4) 0.035(3) 0.017(3) 0.012(3) 0.007(4)
C612 0.095(5) 0.067(5) 0.051(4) -0.005(4) 0.024(4) 0.011(4)
C613 0.102(6) 0.080(5) 0.057(4) -0.010(4) 0.023(4) -0.023(5)
C614 0.106(5) 0.066(5) 0.024(3) 0.008(3) 0.007(3) 0.004(4)
C615 0.102(5) 0.040(4) 0.032(3) 0.006(3) -0.007(3) 0.000(4)
C616 0.098(5) 0.041(4) 0.055(4) 0.005(3) 0.010(4) 0.003(4)
C621 0.110(6) 0.055(4) 0.045(4) -0.001(3) 0.023(4) 0.009(4)
C622 0.149(8) 0.064(5) 0.054(4) -0.005(4) 0.033(5) -0.019(5)
C623 0.167(8) 0.054(4) 0.056(4) -0.003(4) 0.045(5) -0.001(5)
C624 0.178(9) 0.078(5) 0.078(5) -0.005(4) 0.078(6) 0.005(5)
C625 0.171(8) 0.040(4) 0.089(5) 0.000(4) 0.078(6) 0.016(4)
C626 0.152(8) 0.039(4) 0.079(5) 0.001(4) 0.056(5) 0.008(4)
C631 0.175(8) 0.047(4) 0.076(5) 0.005(4) 0.092(6) -0.003(4)
C632 0.163(7) 0.075(5) 0.079(5) -0.003(4) 0.077(5) -0.012(5)
C633 0.144(7) 0.068(5) 0.124(7) 0.001(5) 0.066(7) -0.036(5)
C634 0.171(8) 0.073(5) 0.069(5) -0.013(4) 0.032(6) -0.011(4)
C635 0.134(7) 0.081(5) 0.056(5) -0.013(4) 0.042(5) 0.002(4)
C636 0.166(7) 0.073(5) 0.065(5) -0.016(4) 0.064(6) -0.010(5)
C641 0.129(7) 0.059(5) 0.085(5) -0.006(4) 0.020(4) 0.016(5)
C642 0.115(7) 0.073(6) 0.096(5) 0.005(5) 0.029(5) 0.007(5)
C643 0.084(5) 0.060(5) 0.090(5) 0.000(4) 0.019(4) 0.005(4)
C644 0.074(5) 0.043(4) 0.095(5) -0.007(4) 0.013(4) 0.013(4)
C645 0.071(5) 0.100(7) 0.112(6) -0.047(5) 0.023(5) 0.011(5)
C646 0.113(7) 0.092(6) 0.110(6) -0.036(6) 0.015(5) -0.004(6)
C701 0.343(11) 0.082(8) 0.153(8) -0.012(8) 0.042(8) 0.105(10)
C702 0.316(12) 0.066(6) 0.165(8) 0.006(8) 0.031(8) 0.094(8)
C703 0.331(13) 0.058(6) 0.155(9) 0.004(7) 0.041(8) 0.056(10)
C704 0.343(12) 0.060(7) 0.131(7) 0.023(8) 0.048(8) 0.033(10)
C705 0.358(11) 0.059(7) 0.135(7) 0.023(8) 0.028(7) 0.036(10)
C706 0.351(10) 0.070(7) 0.123(7) 0.001(7) 0.031(7) 0.089(10)
C707 0.384(13) 0.112(10) 0.116(7) 0.035(8) 0.029(8) 0.096(12)
C708 0.422(16) 0.126(11) 0.120(9) -0.002(9) -0.002(9) 0.046(15)
C709 0.368(13) 0.084(8) 0.162(9) 0.043(9) -0.006(9) 0.058(10)
C710 0.365(11) 0.080(8) 0.153(8) 0.021(9) 0.035(8) 0.042(12)
C711 0.130(7) 0.084(6) 0.108(6) 0.003(6) 0.016(5) 0.004(7)
C712 0.143(7) 0.076(6) 0.124(6) -0.027(6) 0.019(6) 0.005(7)
C713 0.135(7) 0.055(5) 0.140(7) 0.013(6) 0.032(5) 0.001(6)
C714 0.141(7) 0.038(4) 0.112(5) 0.008(5) 0.039(5) 0.007(5)
C715 0.133(6) 0.066(6) 0.120(5) 0.010(6) 0.034(5) -0.002(6)
C716 0.134(6) 0.030(4) 0.105(5) 0.010(4) 0.023(4) -0.001(5)
C717 0.128(6) 0.044(4) 0.122(6) -0.007(5) 0.030(5) -0.006(5)
C718 0.142(7) 0.051(5) 0.134(6) -0.011(6) 0.026(5) -0.005(6)
C719 0.158(7) 0.062(5) 0.116(6) 0.021(5) 0.016(6) 0.000(6)
C720 0.150(7) 0.041(4) 0.109(6) 0.009(5) 0.021(5) -0.007(6)
C721 0.126(6) 0.058(5) 0.204(7) 0.021(6) 0.047(6) -0.005(4)
C722 0.135(7) 0.073(5) 0.208(5) 0.014(5) 0.049(7) -0.018(5)
C723 0.131(7) 0.089(6) 0.397(10) 0.012(8) 0.066(7) -0.015(6)
C724 0.138(7) 0.096(7) 0.578(15) -0.020(10) 0.129(8) -0.010(6)
C725 0.128(8) 0.078(5) 0.442(13) -0.010(6) 0.089(10) -0.004(5)
C812 0.356(14) 0.124(11) 0.186(11) 0.045(12) 0.043(11) 0.043(13)
C821 0.353(15) 0.392(16) 0.294(7) -0.152(10) 0.262(8) -0.169(12)
C822 0.366(11) 0.37(2) 0.126(7) -0.018(10) 0.140(6) -0.114(11)
C823 0.407(19) 0.339(13) 0.192(10) 0.062(10) 0.122(12) -0.105(12)
C824 0.430(17) 0.350(17) 0.319(11) -0.033(11) 0.266(13) -0.165(13)
C825 0.392(13) 0.381(19) 0.423(10) -0.182(12) 0.339(11) -0.209(12)
O1 0.133(5) 0.068(4) 0.052(3) -0.001(3) 0.016(3) -0.011(4)
O2 0.109(4) 0.117(5) 0.066(3) 0.010(3) 0.055(3) 0.007(4)
O4 0.088(4) 0.067(3) 0.053(3) -0.011(3) -0.006(3) 0.001(3)
O5 0.192(6) 0.050(3) 0.096(4) 0.009(3) 0.083(4) 0.008(3)
O6 0.230(7) 0.076(4) 0.110(5) 0.012(4) 0.061(5) -0.003(5)
O7 0.239(7) 0.082(5) 0.091(5) 0.012(4) -0.006(5) 0.012(5)
O11 0.153(6) 0.046(3) 0.413(14) -0.010(6) 0.178(8) 0.011(4)
N3 0.122(5) 0.033(3) 0.190(7) 0.008(4) 0.106(6) 0.006(3)
N4 0.341(13) 0.066(6) 0.458(18) 0.026(9) 0.307(13) 0.043(7)
O14 0.145(7) 0.054(4) 0.337(12) 0.019(5) 0.091(7) -0.008(4)
N1 0.075(4) 0.058(4) 0.055(3) 0.000(3) 0.008(3) -0.010(3)
N2 0.115(5) 0.062(4) 0.063(4) -0.001(3) 0.042(3) 0.003(4)
S1 0.200(3) 0.0639(15) 0.0946(19) -0.0035(14) 0.033(2) -0.0001(19)
Fe1 0.189(2) 0.1255(17) 0.295(3) -0.0608(18) 0.169(2) -0.0475(15)
C899 0.360(16) 0.079(8) 0.159(10) 0.021(9) 0.067(11) -0.028(13)
C898 0.349(16) 0.100(10) 0.171(10) 0.036(11) 0.059(14) -0.025(14)
F1 0.311(10) 0.218(9) 0.312(10) 0.030(7) 0.249(10) -0.035(7)
F2 0.169(7) 0.212(9) 0.374(13) 0.169(9) 0.033(7) -0.049(5)
F3 0.353(12) 0.217(9) 0.140(6) 0.040(5) 0.046(6) -0.162(9)

loop_
_atom_type_symbol
_atom_type_description
_atom_type_scat_dispersion_real
_atom_type_scat_dispersion_imag
_atom_type_scat_source
C C 0.0181 0.0091 'International Tables Vol C Tables 4.2.6.8 and 6.1.1.4'
H H 0.0000 0.0000 'International Tables Vol C Tables 4.2.6.8 and 6.1.1.4'
O O 0.0492 0.0322 'International Tables Vol C Tables 4.2.6.8 and 6.1.1.4'
N N 0.0311 0.0180 'International Tables Vol C Tables 4.2.6.8 and 6.1.1.4'
F F 0.0727 0.0534 'International Tables Vol C Tables 4.2.6.8 and 6.1.1.4'
S S 0.3331 0.5567 'International Tables Vol C Tables 4.2.6.8 and 6.1.1.4'
Fe Fe -1.1336 3.1974 'International Tables Vol C Tables 4.2.6.8 and 6.1.1.4'

loop_
_geom_angle_atom_site_label_1
_geom_angle_atom_site_label_2
_geom_angle_atom_site_label_3
_geom_angle
_geom_angle_site_symmetry_3
O3 C006 N1 134.6(7) .
O3 C006 C614 128.1(6) .
N1 C006 C614 97.2(5) .
O2 C012 C612 133.0(8) .
O2 C012 N2 123.6(7) .
C612 C012 N2 103.4(7) .
O1 C020 N2 129.3(7) .
O1 C020 C611 127.2(8) .
N2 C020 C611 103.0(7) .
C720 C022 C062 120.1(12) .
O4 C024 N1 136.5(8) .
O4 C024 C615 122.1(7) .
N1 C024 C615 101.4(6) .
O11 C031 N3 121.7(8) .
O11 C031 C045 118.2(8) .
N3 C031 C045 119.9(8) .
C055 C040 C711 117.9(10) .
C062 C042 C714 119.1(12) .
C062 C042 C069 122.0(12) .
C714 C042 C069 118.9(11) .
C052 C045 C054 121.9(9) .
C052 C045 C031 117.9(8) .
C054 C045 C031 120.1(9) .
C717 C049 C055 117.5(11) .
C045 C052 C075 119.6(9) .
C045 C054 C056 119.7(10) .
C040 C055 C049 123.1(12) .
C080 C056 C054 118.7(10) .
C080 C056 C083 114.6(10) .
C054 C056 C083 125.0(10) .
C042 C062 C022 121.5(13) .
N3 C069 C042 113.7(8) .
C080 C075 C052 118.9(10) .
C080 C075 C721 120.1(8) .
C052 C075 C721 121.0(9) .
C075 C080 C056 120.7(9) .
O14 C083 N4 119.3(11) .
O14 C083 C056 121.7(12) .
N4 C083 C056 118.3(10) .
C701 C093 C222 130.9(19) .
C701 C093 C241 113.5(18) .
C222 C093 C241 116(2) .
C241 C202 C707 123(2) .
C093 C222 N4 111.4(16) .
C202 C241 C093 123(2) .
F3 C599 F1 102.1(14) .
F3 C599 F2 104.3(14) .
F1 C599 F2 99.6(11) .
F3 C599 C605 117.4(11) .
F1 C599 C605 116.8(12) .
F2 C599 C605 114.3(12) .
C602 C601 C606 120.0 .
C602 C601 N2 119.5(3) .
C606 C601 N2 120.5(3) .
C603 C602 C601 120.0 .
C602 C603 C604 120.0 .
C605 C604 C603 120.0 .
C606 C605 C604 120.0 .
C606 C605 C599 119.9(6) .
C604 C605 C599 120.0(6) .
C605 C606 C601 120.0 .
C616 C611 C612 120.0 .
C616 C611 C020 130.6(4) .
C612 C611 C020 109.4(4) .
C613 C612 C611 120.0 .
C613 C612 C012 129.9(4) .
C611 C612 C012 110.1(4) .
C614 C613 C612 120.0 .
C613 C614 C615 120.0 .
C613 C614 C006 129.5(3) .
C615 C614 C006 110.5(3) .
C616 C615 C614 120.0 .
C616 C615 C024 132.0(3) .
C614 C615 C024 107.8(3) .
C611 C616 C615 120.0 .
C622 C621 C626 120.0 .
C622 C621 N1 123.2(2) .
C626 C621 N1 116.8(2) .
C621 C622 C623 120.0 .
C624 C623 C622 120.0 .
C625 C624 C623 120.0 .
O5 C625 C624 118.2(2) .
O5 C625 C626 121.8(2) .
C624 C625 C626 120.0 .
C625 C626 C621 120.0 .
O5 C631 C632 114.5(3) .
O5 C631 C636 125.5(3) .
C632 C631 C636 120.0 .
C631 C632 C633 120.0 .
C632 C633 C634 120.0 .
C635 C634 C633 120.0 .
C635 C634 S1 116.22(17) .
C633 C634 S1 123.40(17) .
C636 C635 C634 120.0 .
C635 C636 C631 120.0 .
C642 C641 C646 120.3 .
C642 C641 S1 119.84(18) .
C646 C641 S1 119.82(17) .
C641 C642 C643 119.3 .
C644 C643 C642 120.7 .
C643 C644 C645 120.0 .
C643 C644 C644 122.2(2) 7_546
C645 C644 C644 117.7(2) 7_546
C644 C645 C646 120.0 .
C645 C646 C641 119.7 .
C702 C701 C706 120.0 .
C702 C701 C093 125.7(9) .
C706 C701 C093 114.3(9) .
C703 C702 C701 120.0 .
C704 C703 C702 120.0 .
C899 C704 C703 115.9(11) .
C899 C704 C705 124.1(11) .
C703 C704 C705 120.0 .
C706 C705 C704 120.0 .
C706 C705 C710 120.0 .
C704 C705 C710 120.0 .
C705 C706 C707 120.0 .
C705 C706 C701 120.0 .
C707 C706 C701 120.0 .
C202 C707 C706 126.0(11) .
C202 C707 C708 114.0(11) .
C706 C707 C708 120.0 .
C709 C708 C707 120.0 .
C708 C709 C710 120.0 .
C709 C710 C705 120.0 .
C709 C710 C812 120.0(9) .
C705 C710 C812 119.8(9) .
C712 C711 C716 120.0 .
C712 C711 C040 121.8(5) .
C716 C711 C040 118.2(5) .
C713 C712 C711 120.0 .
C712 C713 C714 120.0 .
C715 C714 C713 120.0 .
C715 C714 C042 119.0(6) .
C713 C714 C042 120.7(6) .
C716 C715 C720 120.0 .
C716 C715 C714 120.0 .
C720 C715 C714 120.0 .
C717 C716 C715 120.0 .
C717 C716 C711 120.0 .
C715 C716 C711 120.0 .
C049 C717 C716 123.3(6) .
C049 C717 C718 116.7(6) .
C716 C717 C718 120.0 .
C717 C718 C719 120.0 .
C720 C719 C718 120.0 .
C022 C720 C719 119.7(6) .
C022 C720 C715 119.7(6) .
C719 C720 C715 120.0 .
C725 C721 C722 108.0 .
C725 C721 C075 124.6(7) .
C722 C721 C075 127.1(7) .
C725 C721 Fe1 67.9(4) .
C722 C721 Fe1 69.9(4) .
C075 C721 Fe1 123.4(7) .
C723 C722 C721 108.0 .
C723 C722 Fe1 68.2(4) .
C721 C722 Fe1 69.3(4) .
C724 C723 C722 108.0 .
C724 C723 Fe1 68.1(4) .
C722 C723 Fe1 70.8(4) .
C723 C724 C725 108.0 .
C723 C724 Fe1 70.2(4) .
C725 C724 Fe1 69.7(4) .
C724 C725 C721 108.0 .
C724 C725 Fe1 68.4(4) .
C721 C725 Fe1 70.8(4) .
C898 C812 C710 109.1(19) .
C822 C821 C825 108.0 .
C822 C821 Fe1 78.1(5) .
C825 C821 Fe1 65.6(5) .
C821 C822 C823 108.0 .
C821 C822 Fe1 60.3(5) .
C823 C822 Fe1 74.3(5) .
C822 C823 C824 108.0 .
C822 C823 Fe1 67.0(5) .
C824 C823 Fe1 64.3(4) .
C825 C824 C823 108.0 .
C825 C824 Fe1 60.4(5) .
C823 C824 Fe1 76.5(5) .
C824 C825 C821 108.0 .
C824 C825 Fe1 76.6(6) .
C821 C825 Fe1 68.9(6) .
C631 O5 C625 112.7(5) .
C031 N3 C069 118.8(7) .
C083 N4 C222 120.2(13) .
C024 N1 C006 122.8(7) .
C024 N1 C621 121.8(6) .
C006 N1 C621 115.4(5) .
C020 N2 C601 122.0(6) .
C020 N2 C012 114.0(7) .
C601 N2 C012 124.0(6) .
O7 S1 O6 119.2(5) .
O7 S1 C641 110.4(4) .
O6 S1 C641 106.2(3) .
O7 S1 C634 107.8(3) .
O6 S1 C634 105.7(4) .
C641 S1 C634 106.97(17) .
C825 Fe1 C821 45.5(3) .
C825 Fe1 C724 104.6(7) .
C821 Fe1 C724 124.5(7) .
C825 Fe1 C725 122.6(7) .
C821 Fe1 C725 107.6(6) .
C724 Fe1 C725 41.9(3) .
C825 Fe1 C723 119.4(7) .
C821 Fe1 C723 161.6(7) .
C724 Fe1 C723 41.7(3) .
C725 Fe1 C723 70.0(3) .
C825 Fe1 C721 160.8(7) .
C821 Fe1 C721 121.6(5) .
C724 Fe1 C721 69.8(3) .
C725 Fe1 C721 41.2(2) .
C723 Fe1 C721 69.3(3) .
C825 Fe1 C824 43.0(3) .
C821 Fe1 C824 72.4(4) .
C724 Fe1 C824 120.9(7) .
C725 Fe1 C824 159.9(7) .
C723 Fe1 C824 103.5(5) .
C721 Fe1 C824 155.7(7) .
C825 Fe1 C722 156.1(7) .
C821 Fe1 C722 156.5(6) .
C724 Fe1 C722 69.7(3) .
C725 Fe1 C722 69.4(3) .
C723 Fe1 C722 41.0(2) .
C721 Fe1 C722 40.77(17) .
C824 Fe1 C722 118.8(5) .
C825 Fe1 C822 71.7(4) .
C821 Fe1 C822 41.6(3) .
C724 Fe1 C822 163.5(6) .
C725 Fe1 C822 126.0(6) .
C723 Fe1 C822 154.2(6) .
C721 Fe1 C822 108.2(4) .
C824 Fe1 C822 67.8(4) .
C722 Fe1 C822 120.2(5) .
C825 Fe1 C823 69.4(4) .
C821 Fe1 C823 68.7(4) .
C724 Fe1 C823 156.1(7) .
C725 Fe1 C823 160.4(6) .
C723 Fe1 C823 119.8(6) .
C721 Fe1 C823 123.1(5) .
C824 Fe1 C823 39.1(2) .
C722 Fe1 C823 106.1(4) .
C822 Fe1 C823 38.7(2) .
C704 C899 C898 118(2) .
C899 C898 C812 129(2) .

loop_
_geom_bond_atom_site_label_1
_geom_bond_atom_site_label_2
_geom_bond_distance
_geom_bond_site_symmetry_2
C006 O3 1.142(7) .
C006 N1 1.448(9) .
C006 C614 1.556(7) .
C012 O2 1.172(9) .
C012 C612 1.428(8) .
C012 N2 1.456(11) .
C020 O1 1.175(9) .
C020 N2 1.378(10) .
C020 C611 1.491(7) .
C022 C720 1.355(12) .
C022 C062 1.426(15) .
C024 O4 1.139(8) .
C024 N1 1.307(9) .
C024 C615 1.571(9) .
C031 O11 1.242(10) .
C031 N3 1.300(10) .
C031 C045 1.520(12) .
C040 C055 1.380(14) .
C040 C711 1.417(11) .
C042 C062 1.313(14) .
C042 C714 1.450(12) .
C042 C069 1.540(14) .
C045 C052 1.357(12) .
C045 C054 1.363(12) .
C049 C717 1.313(11) .
C049 C055 1.397(13) .
C052 C075 1.436(11) .
C054 C056 1.422(13) .
C056 C080 1.401(14) .
C056 C083 1.462(14) .
C069 N3 1.448(10) .
C075 C080 1.380(12) .
C075 C721 1.452(11) .
C083 O14 1.253(12) .
C083 N4 1.372(14) .
C093 C701 1.42(2) .
C093 C222 1.44(2) .
C093 C241 1.56(2) .
C202 C241 1.16(3) .
C202 C707 1.18(2) .
C222 N4 1.492(16) .
C599 F3 1.230(14) .
C599 F1 1.269(13) .
C599 F2 1.322(15) .
C599 C605 1.429(13) .
C601 C602 1.3900 .
C601 C606 1.3900 .
C601 N2 1.426(6) .
C602 C603 1.3900 .
C603 C604 1.3900 .
C604 C605 1.3900 .
C605 C606 1.3900 .
C611 C616 1.3900 .
C611 C612 1.3900 .
C612 C613 1.3900 .
C613 C614 1.3899 .
C614 C615 1.3900 .
C615 C616 1.3900 .
C621 C622 1.3900 .
C621 C626 1.3901 .
C621 N1 1.474(6) .
C622 C623 1.3900 .
C623 C624 1.3900 .
C624 C625 1.3899 .
C625 O5 1.388(6) .
C625 C626 1.3900 .
C631 O5 1.369(5) .
C631 C632 1.3900 .
C631 C636 1.3900 .
C632 C633 1.3900 .
C633 C634 1.3900 .
C634 C635 1.3900 .
C634 S1 1.754(3) .
C635 C636 1.3899 .
C641 C642 1.3899 .
C641 C646 1.4054 .
C641 S1 1.742(3) .
C642 C643 1.3917 .
C643 C644 1.3900 .
C644 C645 1.3900 .
C644 C644 1.512(4) 7_546
C645 C646 1.3900 .
C701 C702 1.3900 .
C701 C706 1.3901 .
C702 C703 1.3900 .
C703 C704 1.3899 .
C704 C899 1.162(18) .
C704 C705 1.3900 .
C705 C706 1.3900 .
C705 C710 1.3900 .
C706 C707 1.3900 .
C707 C708 1.3900 .
C708 C709 1.3900 .
C709 C710 1.3900 .
C710 C812 1.42(2) .
C711 C712 1.3900 .
C711 C716 1.3900 .
C712 C713 1.3900 .
C713 C714 1.3900 .
C714 C715 1.3900 .
C715 C716 1.3900 .
C715 C720 1.3900 .
C716 C717 1.3900 .
C717 C718 1.3900 .
C718 C719 1.3900 .
C719 C720 1.3900 .
C721 C725 1.4200 .
C721 C722 1.4200 .
C721 Fe1 2.035(9) .
C722 C723 1.4200 .
C722 Fe1 2.042(9) .
C723 C724 1.4200 .
C723 Fe1 2.008(12) .
C724 C725 1.4200 .
C724 Fe1 1.979(13) .
C725 Fe1 1.996(12) .
C812 C898 1.41(2) .
C821 C822 1.4200 .
C821 C825 1.4200 .
C821 Fe1 1.857(15) .
C822 C823 1.4200 .
C822 Fe1 2.092(14) .
C823 C824 1.4200 .
C823 Fe1 2.187(14) .
C824 C825 1.4200 .
C824 Fe1 2.027(13) .
C825 Fe1 1.813(13) .
O6 S1 1.437(8) .
O7 S1 1.425(8) .
C899 C898 1.37(2) .

loop_
_platon_squeeze_void_nr
_platon_squeeze_void_average_x
_platon_squeeze_void_average_y
_platon_squeeze_void_average_z
_platon_squeeze_void_volume
_platon_squeeze_void_count_electrons
_platon_squeeze_void_content
1 0.000 0.500 -0.004 3501 1553 ' '
2 0.500 0.000 0.003 3501 1553 ' '
